data_7702586
loop_
_publ_author_name
'Costa, Ramon'
'L\'opez, Concepci\'on'
'Molins, Elies'
'Espinosa, Enric'
'P\'erez, Jos\'e'

_publ_section_title
;
 Heterodimetallic copper(ii) compounds containing
 ferrocenecarboxylato(--1) and triamines as ligands
;
_journal_issue 19
_journal_name_full 'Journal of the Chemical Society, Dalton Transactions'
_journal_page_first 2833
_journal_paper_doi 10.1039/b102030g
_journal_year 2001
_chemical_formula_sum 'C49 H62 B Cu Fe N3 O2'
_chemical_formula_weight 855.22
_space_group_IT_number 2
_space_group_name_Hall '-P 1'
_space_group_name_H-M_alt 'P -1'
_symmetry_cell_setting triclinic
_symmetry_space_group_name_H-M 'P -1'
_atom_sites_solution_hydrogens geom
_atom_sites_solution_primary direct
_atom_sites_solution_secondary difmap
_audit_creation_method SHELXL-97
_cell_angle_alpha 77.92(4)
_cell_angle_beta 68.16(3)
_cell_angle_gamma 67.43(4)
_cell_formula_units_Z 2
_cell_length_a 12.743(4)
_cell_length_b 14.115(5)
_cell_length_c 14.295(5)
_cell_measurement_reflns_used 15
_cell_measurement_temperature 293(2)
_cell_measurement_theta_max 12.37
_cell_measurement_theta_min 10.18
_cell_volume 2197.2(15)
_computing_structure_refinement 'SHELXL-97 (Sheldrick, 1997)'
_computing_structure_solution 'SHELXS-97 (Sheldrick, 1990)'
_diffrn_ambient_temperature 293(2)
_diffrn_measured_fraction_theta_full 0.794
_diffrn_measured_fraction_theta_max 0.794
_diffrn_radiation_monochromator graphite
_diffrn_radiation_source 'fine-focus sealed tube'
_diffrn_radiation_type MoK\a
_diffrn_radiation_wavelength 0.71069
_diffrn_reflns_av_R_equivalents 0.0606
_diffrn_reflns_av_sigmaI/netI 0.2521
_diffrn_reflns_limit_h_max 15
_diffrn_reflns_limit_h_min -15
_diffrn_reflns_limit_k_max 0
_diffrn_reflns_limit_k_min -17
_diffrn_reflns_limit_l_max 17
_diffrn_reflns_limit_l_min -17
_diffrn_reflns_number 14016
_diffrn_reflns_theta_full 30.41
_diffrn_reflns_theta_max 30.41
_diffrn_reflns_theta_min 2.11
_exptl_absorpt_coefficient_mu 0.856
_exptl_crystal_colour green
_exptl_crystal_density_diffrn 1.293
_exptl_crystal_density_method 'not measured'
_exptl_crystal_description needle
_exptl_crystal_F_000 906
_exptl_crystal_size_max 0.46
_exptl_crystal_size_mid 0.11
_exptl_crystal_size_min 0.06
_refine_diff_density_max 0.784
_refine_diff_density_min -0.856
_refine_diff_density_rms 0.179
_refine_ls_extinction_method none
_refine_ls_goodness_of_fit_ref 0.981
_refine_ls_hydrogen_treatment mixed
_refine_ls_matrix_type full
_refine_ls_number_parameters 519
_refine_ls_number_reflns 10565
_refine_ls_number_restraints 0
_refine_ls_restrained_S_all 0.981
_refine_ls_R_factor_all 0.2771
_refine_ls_R_factor_gt 0.1083
_refine_ls_shift/su_max 0.243
_refine_ls_shift/su_mean 0.005
_refine_ls_structure_factor_coef Fsqd
_refine_ls_weighting_details 'calc w=1/[\s^2^(Fo^2^)+(0.2000P)^2^+0.0000P] where P=(Fo^2^+2Fc^2^)/3'
_refine_ls_weighting_scheme calc
_refine_ls_wR_factor_gt 0.2806
_refine_ls_wR_factor_ref 0.3478
_reflns_number_gt 4242
_reflns_number_total 10565
_reflns_threshold_expression >2sigma(I)
_cod_data_source_file b102030g.txt
_cod_data_source_block petdien10compound1
_cod_depositor_comments
;
The following automatic conversions were performed:

data name '_atom_site_symetry_multiplicity' was replaced with
'_atom_site_symmetry_multiplicity' as specified in the replacement
file
'/home/saulius/struct/COD-crude-data/automatic-downloads/DataCite-retrospective/RSC/depositions/lib/lists/replacement-tags.lst'.

Automatic conversion script
Id: cif_correct_tags 6909 2019-04-08 15:41:33Z antanas 
;
_cod_original_cell_volume 2197.2(13)
_cod_database_code 7702586

loop_
_symmetry_equiv_pos_as_xyz
'x, y, z'
'-x, -y, -z'

loop_
_atom_site_label
_atom_site_type_symbol
_atom_site_fract_x
_atom_site_fract_y
_atom_site_fract_z
_atom_site_U_iso_or_equiv
_atom_site_adp_type
_atom_site_occupancy
_atom_site_symmetry_multiplicity
_atom_site_calc_flag
_atom_site_refinement_flags
Cu1 Cu -0.11214(8) 0.14875(6) 0.19574(7) 0.0393(3) Uani 1 1 d .
Fe1 Fe -0.05261(10) -0.23882(8) 0.39301(8) 0.0434(3) Uani 1 1 d .
O1 O -0.0528(5) 0.0250(4) 0.2748(4) 0.0431(12) Uani 1 1 d .
O2 O -0.1165(5) -0.0195(4) 0.1726(4) 0.0487(13) Uani 1 1 d .
N1 N 0.0551(5) 0.1462(5) 0.0957(5) 0.0405(14) Uani 1 1 d .
N2 N -0.1776(6) 0.2566(5) 0.0978(5) 0.0478(16) Uani 1 1 d .
N3 N -0.2729(6) 0.2134(5) 0.3090(5) 0.0493(16) Uani 1 1 d .
B1 B 0.6045(7) 0.6670(6) 0.1919(6) 0.0361(18) Uani 1 1 d .
C1 C -0.0637(7) -0.0439(6) 0.2360(6) 0.0407(17) Uani 1 1 d .
C2 C -0.0022(7) -0.1517(6) 0.2646(6) 0.0428(17) Uani 1 1 d .
C3 C -0.0076(8) -0.2418(6) 0.2421(6) 0.0494(19) Uani 1 1 d .
H3 H -0.0558 -0.2445 0.2079 0.059 Uiso 1 1 calc R
C4 C 0.0732(8) -0.3278(6) 0.2806(7) 0.058(2) Uani 1 1 d .
H4 H 0.0857 -0.3966 0.2771 0.070 Uiso 1 1 calc R
C5 C 0.1303(8) -0.2919(7) 0.3243(8) 0.069(3) Uani 1 1 d .
H5 H 0.1887 -0.3323 0.3539 0.082 Uiso 1 1 calc R
C6 C 0.0836(7) -0.1825(7) 0.3157(7) 0.051(2) Uani 1 1 d .
H6 H 0.1055 -0.1387 0.3395 0.062 Uiso 1 1 calc R
C7 C -0.0877(12) -0.2779(9) 0.5426(8) 0.089(4) Uani 1 1 d .
H7 H -0.0308 -0.3072 0.5758 0.107 Uiso 1 1 calc R
C8 C -0.1288(11) -0.3319(9) 0.5013(8) 0.082(3) Uani 1 1 d .
H8 H -0.1033 -0.4030 0.5002 0.098 Uiso 1 1 calc R
C9 C -0.2155(10) -0.2595(10) 0.4619(8) 0.076(3) Uani 1 1 d .
H9 H -0.2601 -0.2744 0.4319 0.092 Uiso 1 1 calc R
C10 C -0.2247(9) -0.1611(8) 0.4745(8) 0.077(3) Uani 1 1 d .
H10 H -0.2744 -0.0997 0.4525 0.093 Uiso 1 1 calc R
C11 C -0.1468(12) -0.1704(9) 0.5259(7) 0.088(4) Uani 1 1 d .
H11 H -0.1357 -0.1170 0.5454 0.106 Uiso 1 1 calc R
C12 C 0.0343(8) 0.2017(6) 0.0011(5) 0.0483(19) Uani 1 1 d .
H12A H 0.0293 0.1556 -0.0375 0.058 Uiso 1 1 calc R
H12B H 0.1011 0.2253 -0.0394 0.058 Uiso 1 1 calc R
C13 C -0.0799(8) 0.2920(6) 0.0242(6) 0.052(2) Uani 1 1 d .
H13A H -0.0703 0.3440 0.0522 0.063 Uiso 1 1 calc R
H13B H -0.0994 0.3222 -0.0373 0.063 Uiso 1 1 calc R
C14 C -0.2724(10) 0.3409(6) 0.1631(7) 0.073(3) Uani 1 1 d .
H14A H -0.2344 0.3769 0.1839 0.087 Uiso 1 1 calc R
H14B H -0.3219 0.3900 0.1248 0.087 Uiso 1 1 calc R
C15 C -0.3488(9) 0.2962(7) 0.2540(8) 0.076(3) Uani 1 1 d .
H15A H -0.3946 0.2679 0.2335 0.091 Uiso 1 1 calc R
H15B H -0.4050 0.3499 0.2986 0.091 Uiso 1 1 calc R
C16 C 0.1407(7) 0.0374(6) 0.0759(6) 0.0470(19) Uani 1 1 d .
H16A H 0.1503 0.0015 0.1395 0.056 Uiso 1 1 calc R
H16B H 0.1043 0.0025 0.0519 0.056 Uiso 1 1 calc R
C17 C 0.2631(8) 0.0284(8) 0.0009(8) 0.069(3) Uani 1 1 d .
H17A H 0.2550 0.0740 -0.0581 0.104 Uiso 1 1 calc R
H17B H 0.3043 -0.0411 -0.0180 0.104 Uiso 1 1 calc R
H17C H 0.3082 0.0466 0.0308 0.104 Uiso 1 1 calc R
C18 C 0.1052(8) 0.2025(7) 0.1357(6) 0.058(2) Uani 1 1 d .
H18A H 0.0475 0.2710 0.1497 0.070 Uiso 1 1 calc R
H18B H 0.1776 0.2099 0.0841 0.070 Uiso 1 1 calc R
C19 C 0.1344(10) 0.1501(11) 0.2300(7) 0.085(4) Uani 1 1 d .
H19A H 0.0720 0.1238 0.2737 0.127 Uiso 1 1 calc R
H19B H 0.1406 0.1986 0.2640 0.127 Uiso 1 1 calc R
H19C H 0.2094 0.0943 0.2126 0.127 Uiso 1 1 calc R
C20 C -0.2263(8) 0.2112(8) 0.0438(7) 0.061(2) Uani 1 1 d .
H20A H -0.2739 0.1726 0.0934 0.073 Uiso 1 1 calc R
H20B H -0.1593 0.1630 -0.0016 0.073 Uiso 1 1 calc R
C21 C -0.3022(10) 0.2876(11) -0.0160(10) 0.104(5) Uani 1 1 d .
H21A H -0.3349 0.3537 0.0105 0.156 Uiso 1 1 calc R
H21B H -0.3664 0.2653 -0.0113 0.156 Uiso 1 1 calc R
H21C H -0.2537 0.2925 -0.0856 0.156 Uiso 1 1 calc R
C22 C -0.3311(8) 0.1377(7) 0.3606(7) 0.060(2) Uani 1 1 d .
H22A H -0.2797 0.0846 0.3951 0.072 Uiso 1 1 calc R
H22B H -0.3371 0.1054 0.3101 0.072 Uiso 1 1 calc R
C23 C -0.4563(9) 0.1780(10) 0.4377(9) 0.093(4) Uani 1 1 d .
H23A H -0.4521 0.2094 0.4889 0.139 Uiso 1 1 calc R
H23B H -0.4858 0.1218 0.4683 0.139 Uiso 1 1 calc R
H23C H -0.5097 0.2279 0.4042 0.139 Uiso 1 1 calc R
C24 C -0.2520(12) 0.2610(10) 0.3814(9) 0.098(5) Uani 1 1 d .
H24A H -0.2108 0.3091 0.3429 0.118 Uiso 1 1 calc R
H24B H -0.3296 0.3005 0.4250 0.118 Uiso 1 1 calc R
C25 C -0.1829(12) 0.1909(11) 0.4459(9) 0.098(4) Uani 1 1 d .
H25A H -0.1616 0.1211 0.4318 0.147 Uiso 1 1 calc R
H25B H -0.2306 0.1995 0.5156 0.147 Uiso 1 1 calc R
H25C H -0.1112 0.2063 0.4323 0.147 Uiso 1 1 calc R
C26 C 0.6160(7) 0.6917(6) 0.0716(6) 0.0454(18) Uani 1 1 d .
C27 C 0.6787(8) 0.6136(7) 0.0031(6) 0.057(2) Uani 1 1 d .
H27 H 0.7157 0.5477 0.0279 0.068 Uiso 1 1 calc R
C28 C 0.6887(11) 0.6288(10) -0.0984(7) 0.076(3) Uani 1 1 d .
H28 H 0.7289 0.5739 -0.1392 0.091 Uiso 1 1 calc R
C29 C 0.6385(10) 0.7260(11) -0.1378(7) 0.077(3) Uani 1 1 d .
H29 H 0.6466 0.7379 -0.2063 0.092 Uiso 1 1 calc R
C30 C 0.5756(9) 0.8065(10) -0.0756(8) 0.076(3) Uani 1 1 d .
H30 H 0.5406 0.8722 -0.1023 0.091 Uiso 1 1 calc R
C31 C 0.5645(7) 0.7895(7) 0.0274(6) 0.051(2) Uani 1 1 d .
H31 H 0.5219 0.8447 0.0678 0.062 Uiso 1 1 calc R
C32 C 0.7349(7) 0.5961(6) 0.2071(6) 0.0413(17) Uani 1 1 d .
C33 C 0.8458(7) 0.5782(6) 0.1295(6) 0.0487(19) Uani 1 1 d .
H33 H 0.8476 0.6072 0.0644 0.058 Uiso 1 1 calc R
C34 C 0.9539(7) 0.5178(6) 0.1475(7) 0.055(2) Uani 1 1 d .
H34 H 1.0253 0.5065 0.0936 0.066 Uiso 1 1 calc R
C35 C 0.9577(8) 0.4752(6) 0.2409(7) 0.052(2) Uani 1 1 d .
H35 H 1.0300 0.4344 0.2515 0.063 Uiso 1 1 calc R
C36 C 0.8518(8) 0.4942(7) 0.3189(7) 0.064(2) Uani 1 1 d .
H36 H 0.8517 0.4675 0.3841 0.076 Uiso 1 1 calc R
C37 C 0.7444(8) 0.5530(8) 0.3013(6) 0.064(3) Uani 1 1 d .
H37 H 0.6742 0.5643 0.3564 0.077 Uiso 1 1 calc R
C38 C 0.5534(7) 0.7758(6) 0.2441(6) 0.0442(18) Uani 1 1 d .
C39 C 0.6314(9) 0.8216(6) 0.2478(6) 0.055(2) Uani 1 1 d .
H39 H 0.7133 0.7849 0.2284 0.066 Uiso 1 1 calc R
C40 C 0.5912(11) 0.9205(7) 0.2794(7) 0.072(3) Uani 1 1 d .
H40 H 0.6465 0.9485 0.2792 0.086 Uiso 1 1 calc R
C41 C 0.4708(12) 0.9763(7) 0.3107(8) 0.082(4) Uani 1 1 d .
H41 H 0.4434 1.0420 0.3320 0.098 Uiso 1 1 calc R
C42 C 0.3939(10) 0.9338(8) 0.3097(8) 0.083(3) Uani 1 1 d .
H42 H 0.3121 0.9702 0.3334 0.099 Uiso 1 1 calc R
C43 C 0.4310(9) 0.8369(8) 0.2748(8) 0.066(3) Uani 1 1 d .
H43 H 0.3743 0.8124 0.2718 0.079 Uiso 1 1 calc R
C44 C 0.5084(7) 0.6037(5) 0.2508(6) 0.0430(18) Uani 1 1 d .
C45 C 0.4698(7) 0.5553(6) 0.2024(8) 0.055(2) Uani 1 1 d .
H45 H 0.4924 0.5628 0.1322 0.066 Uiso 1 1 calc R
C46 C 0.3973(8) 0.4951(7) 0.2559(12) 0.080(4) Uani 1 1 d .
H46 H 0.3748 0.4620 0.2206 0.096 Uiso 1 1 calc R
C47 C 0.3589(9) 0.4843(8) 0.3602(12) 0.082(4) Uani 1 1 d .
H47 H 0.3114 0.4438 0.3954 0.099 Uiso 1 1 calc R
C48 C 0.3911(9) 0.5330(8) 0.4095(9) 0.073(3) Uani 1 1 d .
H48 H 0.3649 0.5269 0.4798 0.088 Uiso 1 1 calc R
C49 C 0.4623(8) 0.5918(7) 0.3585(7) 0.060(2) Uani 1 1 d .
H49 H 0.4814 0.6256 0.3958 0.071 Uiso 1 1 calc R

loop_
_atom_site_aniso_label
_atom_site_aniso_U_11
_atom_site_aniso_U_22
_atom_site_aniso_U_33
_atom_site_aniso_U_23
_atom_site_aniso_U_13
_atom_site_aniso_U_12
Cu1 0.0463(6) 0.0289(5) 0.0375(5) -0.0027(4) -0.0129(4) -0.0078(4)
Fe1 0.0506(7) 0.0373(6) 0.0383(6) 0.0007(5) -0.0173(5) -0.0096(5)
O1 0.058(3) 0.030(3) 0.038(3) -0.005(2) -0.016(2) -0.010(2)
O2 0.064(4) 0.037(3) 0.046(3) 0.005(2) -0.030(3) -0.011(3)
N1 0.043(3) 0.033(3) 0.038(3) -0.005(3) -0.009(3) -0.008(3)
N2 0.054(4) 0.030(3) 0.047(4) -0.003(3) -0.012(3) -0.006(3)
N3 0.054(4) 0.041(4) 0.037(3) -0.007(3) -0.006(3) -0.006(3)
B1 0.032(4) 0.027(4) 0.042(4) -0.006(3) -0.006(3) -0.006(3)
C1 0.041(4) 0.037(4) 0.039(4) 0.002(3) -0.011(3) -0.013(3)
C2 0.042(4) 0.039(4) 0.042(4) -0.003(3) -0.010(3) -0.012(3)
C3 0.061(5) 0.042(4) 0.041(4) -0.008(3) -0.008(4) -0.018(4)
C4 0.075(6) 0.032(4) 0.052(5) -0.009(4) -0.018(5) -0.002(4)
C5 0.055(5) 0.045(5) 0.085(7) 0.002(5) -0.026(5) 0.004(4)
C6 0.039(4) 0.050(5) 0.060(5) 0.002(4) -0.020(4) -0.010(4)
C7 0.117(10) 0.084(8) 0.050(6) 0.020(6) -0.043(6) -0.014(7)
C8 0.099(9) 0.075(7) 0.048(6) 0.010(5) 0.005(6) -0.041(7)
C9 0.062(6) 0.095(9) 0.072(7) 0.004(6) -0.011(5) -0.040(6)
C10 0.065(6) 0.063(7) 0.067(7) 0.004(5) -0.002(5) -0.007(5)
C11 0.116(10) 0.086(8) 0.042(5) -0.018(5) -0.008(6) -0.023(7)
C12 0.072(6) 0.045(5) 0.030(4) 0.006(3) -0.015(4) -0.027(4)
C13 0.066(5) 0.036(4) 0.057(5) 0.008(4) -0.031(4) -0.015(4)
C14 0.097(7) 0.031(4) 0.045(5) 0.001(4) -0.012(5) 0.013(4)
C15 0.061(6) 0.048(5) 0.072(7) 0.002(5) -0.012(5) 0.017(4)
C16 0.045(4) 0.037(4) 0.049(5) -0.007(3) -0.009(4) -0.008(3)
C17 0.044(5) 0.074(6) 0.071(6) -0.008(5) 0.003(4) -0.020(5)
C18 0.061(5) 0.060(5) 0.049(5) -0.014(4) -0.017(4) -0.011(4)
C19 0.092(8) 0.152(11) 0.037(5) 0.003(6) -0.034(5) -0.062(8)
C20 0.060(6) 0.072(6) 0.061(6) 0.005(5) -0.027(5) -0.031(5)
C21 0.075(8) 0.134(11) 0.116(10) 0.041(9) -0.061(8) -0.047(8)
C22 0.055(5) 0.062(6) 0.053(5) -0.002(4) -0.001(4) -0.028(5)
C23 0.054(6) 0.103(9) 0.081(8) -0.001(7) -0.004(5) -0.005(6)
C24 0.103(9) 0.088(9) 0.083(8) -0.053(7) 0.032(7) -0.047(8)
C25 0.098(9) 0.133(12) 0.065(7) -0.034(8) -0.018(7) -0.035(9)
C26 0.052(5) 0.038(4) 0.046(4) -0.006(3) -0.016(4) -0.014(3)
C27 0.067(6) 0.060(5) 0.047(5) -0.019(4) -0.017(4) -0.018(5)
C28 0.099(8) 0.092(8) 0.045(5) -0.021(5) -0.017(5) -0.039(7)
C29 0.074(7) 0.129(11) 0.039(5) -0.017(6) -0.016(5) -0.043(7)
C30 0.057(6) 0.111(9) 0.065(6) 0.018(6) -0.028(5) -0.038(6)
C31 0.048(5) 0.065(5) 0.033(4) 0.009(4) -0.013(4) -0.018(4)
C32 0.046(4) 0.034(4) 0.042(4) 0.000(3) -0.008(3) -0.018(3)
C33 0.044(5) 0.049(5) 0.047(5) -0.007(4) -0.007(4) -0.015(4)
C34 0.045(5) 0.046(5) 0.064(6) -0.008(4) -0.007(4) -0.013(4)
C35 0.054(5) 0.039(4) 0.068(6) -0.002(4) -0.027(4) -0.014(4)
C36 0.054(5) 0.065(6) 0.057(5) 0.014(5) -0.020(5) -0.012(5)
C37 0.044(5) 0.090(7) 0.037(4) 0.001(4) -0.013(4) -0.004(5)
C38 0.048(4) 0.032(4) 0.041(4) 0.005(3) -0.010(3) -0.009(3)
C39 0.073(6) 0.047(5) 0.050(5) -0.003(4) -0.022(4) -0.022(4)
C40 0.130(10) 0.035(5) 0.065(6) -0.013(4) -0.040(6) -0.030(6)
C41 0.129(10) 0.030(5) 0.056(6) -0.009(4) -0.008(6) -0.013(6)
C42 0.077(7) 0.053(6) 0.069(7) -0.015(5) -0.009(6) 0.021(5)
C43 0.065(6) 0.059(6) 0.072(6) -0.005(5) -0.026(5) -0.014(5)
C44 0.045(4) 0.030(4) 0.057(5) -0.003(3) -0.027(4) -0.006(3)
C45 0.040(4) 0.043(5) 0.083(6) -0.006(4) -0.032(4) -0.002(4)
C46 0.030(5) 0.038(5) 0.179(13) -0.029(6) -0.041(6) -0.002(4)
C47 0.048(6) 0.044(6) 0.142(12) 0.003(7) -0.020(7) -0.018(4)
C48 0.063(6) 0.056(6) 0.078(7) 0.019(5) -0.015(5) -0.017(5)
C49 0.054(5) 0.062(6) 0.055(5) 0.014(4) -0.013(4) -0.026(4)

loop_
_atom_type_symbol
_atom_type_description
_atom_type_scat_dispersion_real
_atom_type_scat_dispersion_imag
_atom_type_scat_source
C C 0.0033 0.0016 'International Tables Vol C Tables 4.2.6.8 and 6.1.1.4'
H H 0.0000 0.0000 'International Tables Vol C Tables 4.2.6.8 and 6.1.1.4'
B B 0.0013 0.0007 'International Tables Vol C Tables 4.2.6.8 and 6.1.1.4'
N N 0.0061 0.0033 'International Tables Vol C Tables 4.2.6.8 and 6.1.1.4'
O O 0.0106 0.0060 'International Tables Vol C Tables 4.2.6.8 and 6.1.1.4'
Fe Fe 0.3463 0.8444 'International Tables Vol C Tables 4.2.6.8 and 6.1.1.4'
Cu Cu 0.3201 1.2651 'International Tables Vol C Tables 4.2.6.8 and 6.1.1.4'

loop_
_geom_angle_atom_site_label_1
_geom_angle_atom_site_label_2
_geom_angle_atom_site_label_3
_geom_angle
O1 Cu1 N2 167.6(2)
O1 Cu1 N1 95.4(2)
N2 Cu1 N1 85.6(3)
O1 Cu1 N3 96.5(2)
N2 Cu1 N3 87.9(3)
N1 Cu1 N3 153.0(3)
O1 Cu1 O2 58.18(19)
N2 Cu1 O2 109.5(2)
N1 Cu1 O2 101.4(2)
N3 Cu1 O2 105.5(2)
C7 Fe1 C8 40.3(4)
C7 Fe1 C3 164.0(4)
C8 Fe1 C3 126.5(4)
C7 Fe1 C2 154.0(5)
C8 Fe1 C2 164.4(4)
C3 Fe1 C2 40.8(3)
C7 Fe1 C4 126.3(4)
C8 Fe1 C4 107.0(4)
C3 Fe1 C4 41.1(3)
C2 Fe1 C4 68.9(3)
C7 Fe1 C6 119.8(5)
C8 Fe1 C6 152.9(5)
C3 Fe1 C6 68.3(4)
C2 Fe1 C6 41.0(3)
C4 Fe1 C6 68.1(4)
C7 Fe1 C10 67.7(5)
C8 Fe1 C10 68.0(5)
C3 Fe1 C10 119.6(4)
C2 Fe1 C10 108.5(4)
C4 Fe1 C10 153.5(5)
C6 Fe1 C10 128.3(4)
C7 Fe1 C11 41.2(5)
C8 Fe1 C11 68.7(5)
C3 Fe1 C11 153.1(4)
C2 Fe1 C11 119.1(4)
C4 Fe1 C11 164.7(5)
C6 Fe1 C11 108.6(5)
C10 Fe1 C11 40.0(5)
C7 Fe1 C9 66.8(5)
C8 Fe1 C9 40.0(4)
C3 Fe1 C9 108.8(4)
C2 Fe1 C9 127.8(4)
C4 Fe1 C9 119.7(5)
C6 Fe1 C9 165.7(4)
C10 Fe1 C9 39.8(4)
C11 Fe1 C9 67.1(5)
C7 Fe1 C5 108.3(5)
C8 Fe1 C5 118.4(5)
C3 Fe1 C5 68.1(4)
C2 Fe1 C5 68.8(3)
C4 Fe1 C5 39.8(4)
C6 Fe1 C5 40.7(3)
C10 Fe1 C5 165.8(5)
C11 Fe1 C5 128.1(5)
C9 Fe1 C5 152.6(5)
C1 O1 Cu1 102.5(4)
C1 O2 Cu1 77.8(4)
C12 N1 C18 109.0(6)
C12 N1 C16 109.8(6)
C18 N1 C16 110.7(6)
C12 N1 Cu1 105.8(5)
C18 N1 Cu1 109.4(5)
C16 N1 Cu1 111.9(4)
C13 N2 C20 110.0(6)
C13 N2 C14 111.4(6)
C20 N2 C14 113.6(8)
C13 N2 Cu1 109.0(5)
C20 N2 Cu1 108.9(5)
C14 N2 Cu1 103.7(5)
C22 N3 C24 111.4(7)
C22 N3 C15 110.0(7)
C24 N3 C15 109.0(9)
C22 N3 Cu1 111.0(5)
C24 N3 Cu1 110.7(6)
C15 N3 Cu1 104.5(5)
C38 B1 C26 109.1(6)
C38 B1 C32 109.6(6)
C26 B1 C32 111.4(6)
C38 B1 C44 108.3(6)
C26 B1 C44 110.1(6)
C32 B1 C44 108.2(6)
O2 C1 O1 121.0(7)
O2 C1 C2 122.3(7)
O1 C1 C2 116.5(7)
C3 C2 C6 107.3(7)
C3 C2 C1 128.8(7)
C6 C2 C1 123.7(7)
C3 C2 Fe1 69.7(4)
C6 C2 Fe1 70.0(5)
C1 C2 Fe1 129.1(5)
C2 C3 C4 108.2(8)
C2 C3 Fe1 69.6(4)
C4 C3 Fe1 69.7(5)
C5 C4 C3 108.5(7)
C5 C4 Fe1 71.1(5)
C3 C4 Fe1 69.2(5)
C4 C5 C6 107.8(8)
C4 C5 Fe1 69.1(5)
C6 C5 Fe1 68.8(5)
C2 C6 C5 108.1(8)
C2 C6 Fe1 69.0(4)
C5 C6 Fe1 70.5(5)
C8 C7 C11 108.9(11)
C8 C7 Fe1 70.0(6)
C11 C7 Fe1 70.4(6)
C7 C8 C9 107.0(11)
C7 C8 Fe1 69.7(6)
C9 C8 Fe1 71.0(6)
C8 C9 C10 109.3(11)
C8 C9 Fe1 68.9(6)
C10 C9 Fe1 69.8(6)
C11 C10 C9 108.4(10)
C11 C10 Fe1 70.1(6)
C9 C10 Fe1 70.3(6)
C10 C11 C7 106.4(11)
C10 C11 Fe1 70.0(6)
C7 C11 Fe1 68.5(6)
N1 C12 C13 110.2(6)
N2 C13 C12 108.8(6)
C15 C14 N2 109.9(7)
C14 C15 N3 110.5(8)
C17 C16 N1 115.5(7)
N1 C18 C19 113.4(8)
N2 C20 C21 115.4(9)
N3 C22 C23 116.2(8)
C25 C24 N3 117.1(10)
C31 C26 C27 114.0(8)
C31 C26 B1 124.3(7)
C27 C26 B1 121.7(7)
C28 C27 C26 124.5(9)
C29 C28 C27 119.0(10)
C28 C29 C30 119.9(9)
C29 C30 C31 120.4(10)
C30 C31 C26 122.1(9)
C37 C32 C33 113.7(8)
C37 C32 B1 121.7(7)
C33 C32 B1 124.5(7)
C34 C33 C32 121.7(8)
C35 C34 C33 122.1(8)
C34 C35 C36 117.8(8)
C35 C36 C37 120.4(8)
C36 C37 C32 124.3(8)
C39 C38 C43 114.8(8)
C39 C38 B1 121.3(7)
C43 C38 B1 123.3(7)
C38 C39 C40 122.7(9)
C41 C40 C39 120.4(10)
C42 C41 C40 118.2(9)
C41 C42 C43 122.9(10)
C42 C43 C38 120.8(10)
C45 C44 C49 114.0(7)
C45 C44 B1 124.3(7)
C49 C44 B1 121.6(7)
C44 C45 C46 121.9(10)
C47 C46 C45 120.9(10)
C48 C47 C46 118.7(10)
C47 C48 C49 121.2(11)
C48 C49 C44 123.1(10)

loop_
_geom_bond_atom_site_label_1
_geom_bond_atom_site_label_2
_geom_bond_distance
Cu1 O1 1.922(5)
Cu1 N2 1.994(7)
Cu1 N1 2.070(6)
Cu1 N3 2.090(6)
Cu1 O2 2.489(5)
Fe1 C7 2.016(10)
Fe1 C8 2.019(9)
Fe1 C3 2.021(8)
Fe1 C2 2.020(8)
Fe1 C4 2.028(9)
Fe1 C6 2.032(8)
Fe1 C10 2.039(10)
Fe1 C11 2.041(10)
Fe1 C9 2.046(9)
Fe1 C5 2.055(9)
O1 C1 1.288(9)
O2 C1 1.240(9)
N1 C12 1.475(9)
N1 C18 1.489(10)
N1 C16 1.514(10)
N2 C13 1.480(10)
N2 C20 1.503(11)
N2 C14 1.506(10)
N3 C22 1.452(10)
N3 C24 1.492(13)
N3 C15 1.494(11)
B1 C38 1.641(11)
B1 C26 1.644(11)
B1 C32 1.645(11)
B1 C44 1.662(11)
C1 C2 1.469(10)
C2 C3 1.407(11)
C2 C6 1.419(11)
C3 C4 1.421(12)
C4 C5 1.390(13)
C5 C6 1.423(12)
C7 C8 1.389(16)
C7 C11 1.426(16)
C8 C9 1.392(16)
C9 C10 1.392(15)
C10 C11 1.394(16)
C12 C13 1.499(11)
C14 C15 1.490(13)
C16 C17 1.504(11)
C18 C19 1.499(12)
C20 C21 1.502(13)
C22 C23 1.530(12)
C24 C25 1.468(17)
C26 C31 1.409(11)
C26 C27 1.416(11)
C27 C28 1.386(13)
C28 C29 1.371(16)
C29 C30 1.385(16)
C30 C31 1.404(12)
C32 C37 1.387(11)
C32 C33 1.403(10)
C33 C34 1.400(12)
C34 C35 1.355(12)
C35 C36 1.365(12)
C36 C37 1.386(12)
C38 C39 1.397(11)
C38 C43 1.409(12)
C39 C40 1.399(12)
C40 C41 1.373(16)
C41 C42 1.336(16)
C42 C43 1.399(14)
C44 C45 1.377(11)
C44 C49 1.428(12)
C45 C46 1.402(13)
C46 C47 1.380(17)
C47 C48 1.331(15)
C48 C49 1.370(12)
